data_4061037
_journal_name_full Organometallics
_journal_paper_doi 10.1021/om049415+
_journal_year 2004
_chemical_formula_sum 'C35 H52 Fe N2'
_chemical_formula_weight 556.64
_space_group_IT_number 11
_symmetry_cell_setting monoclinic
_symmetry_space_group_name_Hall '-P 2yb'
_symmetry_space_group_name_H-M 'P 1 21/m 1'
_cell_angle_alpha 90.00
_cell_angle_beta 102.7140(10)
_cell_angle_gamma 90.00
_cell_formula_units_Z 2
_cell_length_a 8.3802(4)
_cell_length_b 20.5784(9)
_cell_length_c 9.7226(4)
_cell_measurement_temperature 193(2)
_cell_volume 1635.56(13)
_diffrn_ambient_temperature 193(2)
_exptl_crystal_density_diffrn 1.130
_cod_depositor_comments
;
The following automatic conversions were performed:
'_symmetry_cell_setting' value 'Monoclinic' changed to 'monoclinic'
according to '/home/saulius/struct/CIF-dictionaries/cif_core.dic'
dictionary named 'cif_core.dic' version 2.4.1 from 2010-06-29.

Automatic conversion script
Id: cif_fix_enum 1527 2010-12-29 10:47:43Z saulius 
;
_cod_original_sg_symbol_H-M 'P 21/m'
_cod_database_code 4061037

loop_
_symmetry_equiv_pos_as_xyz
'x, y, z'
'-x, y+1/2, -z'
'-x, -y, -z'
'x, -y-1/2, z'

loop_
_atom_site_label
_atom_site_type_symbol
_atom_site_fract_x
_atom_site_fract_y
_atom_site_fract_z
_atom_site_U_iso_or_equiv
_atom_site_adp_type
_atom_site_occupancy
_atom_site_symmetry_multiplicity
_atom_site_calc_flag
_atom_site_refinement_flags
_atom_site_disorder_assembly
_atom_site_disorder_group
Fe1 Fe 0.96318(4) 0.2500 0.72591(3) 0.03380(12) Uani 1 2 d S . .
N11 N 0.90534(15) 0.32021(6) 0.84628(13) 0.0294(3) Uani 1 1 d . . .
C11 C 0.7953(2) 0.37035(8) 1.03511(18) 0.0375(4) Uani 1 1 d . . .
H11A H 0.7882 0.4089 0.9747 0.056 Uiso 1 1 calc R . .
H11B H 0.8803 0.3770 1.1209 0.056 Uiso 1 1 calc R . .
H11C H 0.6898 0.3632 1.0606 0.056 Uiso 1 1 calc R . .
C21 C 0.83782(18) 0.31154(7) 0.95644(15) 0.0290(3) Uani 1 1 d . . .
C31 C 0.8049(3) 0.2500 1.0066(2) 0.0309(4) Uani 1 2 d S . .
H31A H 0.7536 0.2500 1.0846 0.037 Uiso 1 2 calc SR . .
C12 C 0.94040(19) 0.38457(7) 0.80202(16) 0.0306(3) Uani 1 1 d . . .
C22 C 0.8287(2) 0.41504(8) 0.69189(18) 0.0382(4) Uani 1 1 d . . .
C32 C 0.8731(2) 0.47449(8) 0.6407(2) 0.0444(4) Uani 1 1 d . . .
H32A H 0.7987 0.4959 0.5669 0.053 Uiso 1 1 calc R . .
C42 C 1.0230(2) 0.50233(8) 0.69579(19) 0.0430(4) Uani 1 1 d . . .
H42A H 1.0519 0.5422 0.6585 0.052 Uiso 1 1 calc R . .
C52 C 1.1316(2) 0.47240(8) 0.80532(18) 0.0392(4) Uani 1 1 d . . .
H52A H 1.2343 0.4923 0.8430 0.047 Uiso 1 1 calc R . .
C62 C 1.09281(19) 0.41332(8) 0.86158(16) 0.0325(3) Uani 1 1 d . . .
C72 C 0.6609(2) 0.38610(9) 0.6288(2) 0.0521(5) Uani 1 1 d . . .
H72A H 0.6502 0.3443 0.6784 0.063 Uiso 1 1 calc R . .
C82 C 0.5237(3) 0.43178(13) 0.6499(3) 0.0625(6) Uani 1 1 d . . .
H82A H 0.5347 0.4401 0.7508 0.094 Uiso 1 1 calc R . .
H82B H 0.4175 0.4115 0.6115 0.094 Uiso 1 1 calc R . .
H82C H 0.5314 0.4729 0.6008 0.094 Uiso 1 1 calc R . .
C92 C 0.6453(3) 0.37140(13) 0.4710(3) 0.0750(8) Uani 1 1 d . . .
H92A H 0.7346 0.3426 0.4594 0.112 Uiso 1 1 calc R . .
H92B H 0.6513 0.4121 0.4200 0.112 Uiso 1 1 calc R . .
H92C H 0.5401 0.3501 0.4332 0.112 Uiso 1 1 calc R . .
C102 C 1.2146(2) 0.38056(9) 0.98063(18) 0.0392(4) Uani 1 1 d . . .
H10A H 1.1516 0.3512 1.0311 0.047 Uiso 1 1 calc R . .
C112 C 1.3334(3) 0.33862(12) 0.9212(3) 0.0635(6) Uani 1 1 d . . .
H11D H 1.2718 0.3075 0.8534 0.095 Uiso 1 1 calc R . .
H11E H 1.4051 0.3150 0.9982 0.095 Uiso 1 1 calc R . .
H11F H 1.3997 0.3664 0.8737 0.095 Uiso 1 1 calc R . .
C122 C 1.3083(3) 0.42843(12) 1.0881(2) 0.0591(6) Uani 1 1 d . . .
H12A H 1.2308 0.4566 1.1219 0.089 Uiso 1 1 calc R . .
H12B H 1.3802 0.4550 1.0439 0.089 Uiso 1 1 calc R . .
H12C H 1.3743 0.4045 1.1678 0.089 Uiso 1 1 calc R . .
C13 C 1.0322(3) 0.2500 0.5378(3) 0.0385(5) Uani 1 2 d S . .
H13A H 0.9274 0.2500 0.4648 0.046 Uiso 1 2 calc SR . .
C23 C 1.1241(3) 0.31072(9) 0.50642(19) 0.0448(4) Uani 1 1 d . . .
H23A H 1.0610 0.3499 0.5208 0.054 Uiso 1 1 calc R . .
H23B H 1.2315 0.3128 0.5736 0.054 Uiso 1 1 calc R . .
C33 C 1.1509(3) 0.31098(11) 0.3557(2) 0.0534(5) Uani 1 1 d . . .
H33A H 1.0438 0.3142 0.2883 0.064 Uiso 1 1 calc R . .
H33B H 1.2165 0.3495 0.3423 0.064 Uiso 1 1 calc R . .
C43 C 1.2384(4) 0.2500 0.3247(3) 0.0602(8) Uani 1 2 d S . .
H43A H 1.2450 0.2500 0.2243 0.072 Uiso 1 2 calc SR . .
H43B H 1.3514 0.2500 0.3827 0.072 Uiso 1 2 calc SR . .

loop_
_atom_site_aniso_label
_atom_site_aniso_U_11
_atom_site_aniso_U_22
_atom_site_aniso_U_33
_atom_site_aniso_U_23
_atom_site_aniso_U_13
_atom_site_aniso_U_12
Fe1 0.0478(2) 0.02420(18) 0.03097(19) 0.000 0.01213(14) 0.000
N11 0.0346(6) 0.0217(6) 0.0299(6) 0.0004(5) 0.0028(5) -0.0002(5)
C11 0.0447(9) 0.0290(8) 0.0383(8) -0.0047(6) 0.0085(7) 0.0038(7)
C21 0.0299(7) 0.0246(7) 0.0296(7) -0.0024(5) 0.0004(5) 0.0015(5)
C31 0.0345(11) 0.0291(10) 0.0290(10) 0.000 0.0067(8) 0.000
C12 0.0392(8) 0.0216(7) 0.0300(7) -0.0006(5) 0.0057(6) 0.0001(6)
C22 0.0447(9) 0.0277(7) 0.0381(8) 0.0020(6) 0.0002(7) 0.0006(7)
C32 0.0586(11) 0.0310(8) 0.0402(9) 0.0076(7) 0.0037(8) 0.0044(8)
C42 0.0615(11) 0.0260(8) 0.0428(9) 0.0041(7) 0.0145(8) -0.0039(7)
C52 0.0478(9) 0.0303(8) 0.0399(9) -0.0019(7) 0.0110(7) -0.0082(7)
C62 0.0385(8) 0.0283(7) 0.0302(7) -0.0011(6) 0.0065(6) -0.0015(6)
C72 0.0500(10) 0.0376(9) 0.0572(11) 0.0107(8) -0.0131(9) -0.0027(8)
C82 0.0472(11) 0.0682(15) 0.0682(14) 0.0153(11) 0.0043(10) -0.0003(10)
C92 0.0635(14) 0.0731(16) 0.0715(16) -0.0213(13) -0.0216(12) 0.0061(12)
C102 0.0374(8) 0.0403(9) 0.0365(8) 0.0046(7) 0.0007(6) -0.0071(7)
C112 0.0546(12) 0.0638(14) 0.0645(13) 0.0000(11) -0.0036(10) 0.0182(11)
C122 0.0617(13) 0.0633(13) 0.0437(11) -0.0057(9) -0.0070(9) -0.0130(11)
C13 0.0478(13) 0.0350(12) 0.0333(11) 0.000 0.0101(10) 0.000
C23 0.0596(11) 0.0366(9) 0.0402(9) 0.0015(7) 0.0154(8) -0.0025(8)
C33 0.0638(12) 0.0548(12) 0.0438(10) 0.0108(9) 0.0162(9) -0.0031(10)
C43 0.0670(19) 0.074(2) 0.0464(16) 0.000 0.0265(14) 0.000

loop_
_geom_bond_atom_site_label_1
_geom_bond_atom_site_label_2
_geom_bond_distance
_geom_bond_site_symmetry_2
_geom_bond_publ_flag
Fe1 N11 1.9854(13) . ?
Fe1 N11 1.9854(13) 4_565 ?
Fe1 C13 2.035(2) . ?
N11 C21 1.329(2) . ?
N11 C12 1.4426(18) . ?
C11 C21 1.516(2) . ?
C21 C31 1.4061(18) . ?
C31 C21 1.4061(18) 4_565 ?
C12 C22 1.405(2) . ?
C12 C62 1.411(2) . ?
C22 C32 1.402(2) . ?
C22 C72 1.526(3) . ?
C32 C42 1.377(3) . ?
C42 C52 1.384(2) . ?
C52 C62 1.400(2) . ?
C62 C102 1.522(2) . ?
C72 C82 1.533(3) . ?
C72 C92 1.541(3) . ?
C102 C122 1.523(3) . ?
C102 C112 1.524(3) . ?
C13 C23 1.533(2) . ?
C13 C23 1.533(2) 4_565 ?
C23 C33 1.531(3) . ?
C33 C43 1.516(3) . ?
C43 C33 1.516(3) 4_565 ?
